data_4340347
loop_
_publ_author_name
'Zavras, Athanasios'
'Khairallah, George N.'
'Connell, Timothy U.'
'White, Jonathan M.'
'Edwards, Alison J.'
'Mulder, Roger J.'
'Donnelly, Paul S.'
'O'Hair, Richard A J'

_publ_section_title
;
 Synthesis, Structural Characterization, and Gas-Phase Unimolecular
 Reactivity of the Silver Hydride Nanocluster
 [Ag3((PPh2)2CH2)3(\m3-H)](BF4)2.
;
_journal_issue 14
_journal_name_full 'Inorganic chemistry'
_journal_page_first 7429
_journal_page_last 7437
_journal_paper_doi 10.1021/ic5007499
_journal_volume 53
_journal_year 2014
_chemical_formula_moiety '(C75 H66 D Ag3 B2 F8 P6, 0.5(C H4 O)'
_chemical_formula_sum 'C75.5 H68 Ag3 B2 D F8 O0.5 P6'
_chemical_formula_weight 1668.36
_chemical_name_systematic
;
 ?
;
_space_group_crystal_system monoclinic
_space_group_IT_number 15
_space_group_name_Hall '-I 2ya'
_space_group_name_H-M_alt 'I 1 2/a 1'
_symmetry_space_group_name_Hall '-I 2ya'
_symmetry_space_group_name_H-M 'I 1 2/a 1'
_atom_sites_solution_hydrogens mixed
_audit_creation_method SHELXL-2012
_cell_angle_alpha 90
_cell_angle_beta 96.589(2)
_cell_angle_gamma 90
_cell_formula_units_Z 8
_cell_length_a 26.9665(10)
_cell_length_b 13.2190(4)
_cell_length_c 39.5373(8)
_cell_measurement_reflns_used 35760
_cell_measurement_temperature 130.0(1)
_cell_measurement_theta_max 34.1190
_cell_measurement_theta_min 3.2750
_cell_volume 14000.8(7)
_computing_cell_refinement
;
CrysAlisPro, Agilent Technologies,
Version 1.171.36.28 (release 01-02-2013 CrysAlis171 .NET)
(compiled Feb  1 2013,16:14:44)
;
_computing_data_collection
;
CrysAlisPro, Agilent Technologies,
Version 1.171.36.28 (release 01-02-2013 CrysAlis171 .NET)
(compiled Feb  1 2013,16:14:44)
;
_computing_data_reduction
;
CrysAlisPro, Agilent Technologies,
Version 1.171.36.28 (release 01-02-2013 CrysAlis171 .NET)
(compiled Feb  1 2013,16:14:44)
;
_computing_structure_refinement 'SHELXL-2012 (Sheldrick, 2012)'
_diffrn_ambient_temperature 130.0(1)
_diffrn_measured_fraction_theta_full 0.998
_diffrn_measured_fraction_theta_max 0.930
_diffrn_measurement_device_type 'SuperNova, Dual, Cu at zero, Atlas'
_diffrn_measurement_method '\w scans'
_diffrn_radiation_monochromator mirror
_diffrn_radiation_source 'SuperNova (Mo) X-ray Source'
_diffrn_radiation_type 'Mo K\a'
_diffrn_radiation_wavelength 0.7107
_diffrn_reflns_av_R_equivalents 0.0260
_diffrn_reflns_av_unetI/netI 0.0353
_diffrn_reflns_Laue_measured_fraction_full 0.998
_diffrn_reflns_Laue_measured_fraction_max 0.930
_diffrn_reflns_limit_h_max 40
_diffrn_reflns_limit_h_min -30
_diffrn_reflns_limit_k_max 20
_diffrn_reflns_limit_k_min -18
_diffrn_reflns_limit_l_max 44
_diffrn_reflns_limit_l_min -59
_diffrn_reflns_number 73424
_diffrn_reflns_point_group_measured_fraction_full 0.998
_diffrn_reflns_point_group_measured_fraction_max 0.930
_diffrn_reflns_theta_full 25.242
_diffrn_reflns_theta_max 34.328
_diffrn_reflns_theta_min 2.848
_exptl_absorpt_coefficient_mu 1.034
_exptl_absorpt_correction_T_max 1.00000
_exptl_absorpt_correction_T_min 0.83227
_exptl_absorpt_correction_type multi-scan
_exptl_absorpt_process_details
;
CrysAlisPro, Agilent Technologies,
Version 1.171.36.28 (release 01-02-2013 CrysAlis171 .NET)
(compiled Feb  1 2013,16:14:44)
Empirical absorption correction using spherical harmonics,
 implemented in SCALE3 ABSPACK scaling algorithm.
;
_exptl_crystal_colour colourless
_exptl_crystal_density_diffrn 1.583
_exptl_crystal_description block
_exptl_crystal_F_000 6712
_exptl_crystal_size_max 0.5500
_exptl_crystal_size_mid 0.3647
_exptl_crystal_size_min 0.2479
_refine_diff_density_max 0.961
_refine_diff_density_min -0.819
_refine_diff_density_rms 0.093
_refine_ls_extinction_method none
_refine_ls_goodness_of_fit_ref 1.063
_refine_ls_hydrogen_treatment mixed
_refine_ls_matrix_type full
_refine_ls_number_parameters 892
_refine_ls_number_reflns 27244
_refine_ls_number_restraints 21
_refine_ls_restrained_S_all 1.070
_refine_ls_R_factor_all 0.0475
_refine_ls_R_factor_gt 0.0318
_refine_ls_shift/su_max 0.005
_refine_ls_shift/su_mean 0.000
_refine_ls_structure_factor_coef Fsqd
_refine_ls_weighting_details
;
 w=1/[\s^2^(Fo^2^)+(0.0188P)^2^+22.0535P]
 where P=(Fo^2^+2Fc^2^)/3
;
_refine_ls_weighting_scheme calc
_refine_ls_wR_factor_gt 0.0624
_refine_ls_wR_factor_ref 0.0692
_reflns_Friedel_coverage 0.000
_reflns_number_gt 21917
_reflns_number_total 27244
_reflns_threshold_expression 'I > 2\s(I)'
_cod_data_source_file ic5007499_si_002.cif
_cod_data_source_block shelx
_cod_depositor_comments 'Adding full bibliography for 4340347--4340348.cif.'
_cod_original_formula_sum 'C75.50 H68 Ag3 B2 D F8 O0.50 P6'
_cod_database_code 4340347
_shelx_space_group_comment
;
The symmetry employed for this shelxl refinement is uniquely defined
by the following loop, which should always be used as a source of
symmetry information in preference to the above space-group names.
They are only intended as comments.
;
_shelxl_version_number 2012-9

loop_
_space_group_symop_operation_xyz
'x, y, z'
'-x+1/2, y, -z'
'x+1/2, y+1/2, z+1/2'
'-x+1, y+1/2, -z+1/2'
'-x, -y, -z'
'x-1/2, -y, z'
'-x+1/2, -y+1/2, -z+1/2'
'x, -y+1/2, z+1/2'

loop_
_atom_site_label
_atom_site_type_symbol
_atom_site_fract_x
_atom_site_fract_y
_atom_site_fract_z
_atom_site_U_iso_or_equiv
_atom_site_adp_type
_atom_site_occupancy
_atom_site_site_symmetry_order
_atom_site_calc_flag
_atom_site_refinement_flags_posn
_atom_site_refinement_flags_adp
_atom_site_refinement_flags_occupancy
_atom_site_disorder_assembly
_atom_site_disorder_group
C1 C 0.73065(6) 0.09251(12) 0.22308(4) 0.0154(3) Uani 1 1 d . . . . .
H1A H 0.7507 0.0458 0.2378 0.019 Uiso 1 1 calc R U . . .
H1B H 0.7330 0.1587 0.2337 0.019 Uiso 1 1 calc R U . . .
C2 C 0.49360(6) 0.29776(12) 0.16620(4) 0.0166(3) Uani 1 1 d . . . . .
H2A H 0.4577 0.2996 0.1667 0.020 Uiso 1 1 calc R U . . .
H2B H 0.5084 0.3491 0.1818 0.020 Uiso 1 1 calc R U . . .
C3 C 0.67215(6) 0.24585(14) 0.04633(4) 0.0187(3) Uani 1 1 d . . . . .
H3A H 0.6841 0.2762 0.0264 0.022 Uiso 1 1 calc R U . . .
H3B H 0.6636 0.1760 0.0409 0.022 Uiso 1 1 calc R U . . .
C4 C 0.77645(6) -0.02941(14) 0.17453(5) 0.0210(3) Uani 1 1 d . . . . .
C5 C 0.76098(9) -0.0776(2) 0.14408(7) 0.0461(7) Uani 1 1 d . . . . .
H5 H 0.7389 -0.0457 0.1276 0.055 Uiso 1 1 calc R U . . .
C6 C 0.77854(12) -0.1737(3) 0.13826(10) 0.0775(12) Uani 1 1 d . . . . .
H6 H 0.7679 -0.2060 0.1178 0.093 Uiso 1 1 calc R U . . .
C7 C 0.81098(11) -0.2220(2) 0.16178(9) 0.0611(9) Uani 1 1 d . . . . .
H7 H 0.8223 -0.2866 0.1574 0.073 Uiso 1 1 calc R U . . .
C8 C 0.82694(9) -0.17472(16) 0.19213(7) 0.0387(5) Uani 1 1 d . . . . .
H8 H 0.8491 -0.2074 0.2083 0.046 Uiso 1 1 calc R U . . .
C9 C 0.81001(8) -0.07823(14) 0.19855(5) 0.0271(4) Uani 1 1 d . . . . .
H9 H 0.8211 -0.0461 0.2189 0.032 Uiso 1 1 calc R U . . .
C10 C 0.81478(6) 0.16357(12) 0.18879(4) 0.0173(3) Uani 1 1 d . . . . .
C11 C 0.83829(7) 0.18238(15) 0.15966(5) 0.0256(4) Uani 1 1 d . . . . .
H11 H 0.8216 0.1691 0.1382 0.031 Uiso 1 1 calc R U . . .
C12 C 0.88636(8) 0.22065(16) 0.16270(6) 0.0312(4) Uani 1 1 d . . . . .
H12 H 0.9019 0.2328 0.1433 0.037 Uiso 1 1 calc R U . . .
C13 C 0.91144(7) 0.24102(15) 0.19454(6) 0.0281(4) Uani 1 1 d . . . . .
H13 H 0.9439 0.2662 0.1965 0.034 Uiso 1 1 calc R U . . .
C14 C 0.88805(7) 0.22378(14) 0.22339(5) 0.0246(4) Uani 1 1 d . . . . .
H14 H 0.9047 0.2384 0.2448 0.030 Uiso 1 1 calc R U . . .
C15 C 0.83975(6) 0.18466(13) 0.22069(5) 0.0201(3) Uani 1 1 d . . . . .
H15 H 0.8243 0.1727 0.2402 0.024 Uiso 1 1 calc R U . . .
C16 C 0.66648(6) -0.07983(12) 0.20298(4) 0.0168(3) Uani 1 1 d . . . . .
C17 C 0.64598(7) -0.10315(14) 0.17003(5) 0.0245(4) Uani 1 1 d . . . . .
H17 H 0.6322 -0.0520 0.1558 0.029 Uiso 1 1 calc R U . . .
C18 C 0.64587(9) -0.20225(16) 0.15813(5) 0.0319(4) Uani 1 1 d . . . . .
H18 H 0.6320 -0.2172 0.1361 0.038 Uiso 1 1 calc R U . . .
C19 C 0.66645(8) -0.27841(15) 0.17920(6) 0.0294(4) Uani 1 1 d . . . . .
H19 H 0.6665 -0.3447 0.1713 0.035 Uiso 1 1 calc R U . . .
C20 C 0.68695(8) -0.25620(14) 0.21196(6) 0.0291(4) Uani 1 1 d . . . . .
H20 H 0.7007 -0.3077 0.2261 0.035 Uiso 1 1 calc R U . . .
C21 C 0.68717(7) -0.15762(14) 0.22402(5) 0.0240(4) Uani 1 1 d . . . . .
H21 H 0.7011 -0.1433 0.2461 0.029 Uiso 1 1 calc R U . . .
C22 C 0.64733(6) 0.03393(12) 0.26077(4) 0.0166(3) Uani 1 1 d . . . . .
C23 C 0.67849(7) 0.04686(15) 0.29096(5) 0.0237(4) Uani 1 1 d . . . . .
H23 H 0.7120 0.0630 0.2905 0.028 Uiso 1 1 calc R U . . .
C24 C 0.65918(8) 0.03542(17) 0.32203(5) 0.0314(4) Uani 1 1 d . . . . .
H24 H 0.6800 0.0440 0.3423 0.038 Uiso 1 1 calc R U . . .
C25 C 0.60958(8) 0.01162(15) 0.32314(5) 0.0298(4) Uani 1 1 d . . . . .
H25 H 0.5972 0.0043 0.3440 0.036 Uiso 1 1 calc R U . . .
C26 C 0.57835(8) -0.00136(15) 0.29317(5) 0.0276(4) Uani 1 1 d . . . . .
H26 H 0.5449 -0.0176 0.2938 0.033 Uiso 1 1 calc R U . . .
C27 C 0.59715(7) 0.00995(14) 0.26220(5) 0.0223(3) Uani 1 1 d . . . . .
H27 H 0.5761 0.0015 0.2421 0.027 Uiso 1 1 calc R U . . .
C28 C 0.48283(6) 0.14947(13) 0.21686(4) 0.0175(3) Uani 1 1 d . . . . .
C29 C 0.46665(7) 0.05210(14) 0.22364(5) 0.0230(3) Uani 1 1 d . . . . .
H29 H 0.4742 -0.0015 0.2099 0.028 Uiso 1 1 calc R U . . .
C30 C 0.43925(7) 0.03447(16) 0.25085(5) 0.0276(4) Uani 1 1 d . . . . .
H30 H 0.4287 -0.0307 0.2552 0.033 Uiso 1 1 calc R U . . .
C31 C 0.42769(7) 0.11385(16) 0.27138(5) 0.0284(4) Uani 1 1 d . . . . .
H31 H 0.4087 0.1023 0.2892 0.034 Uiso 1 1 calc R U . . .
C32 C 0.44439(8) 0.21033(16) 0.26537(5) 0.0293(4) Uani 1 1 d . . . . .
H32 H 0.4371 0.2634 0.2794 0.035 Uiso 1 1 calc R U . . .
C33 C 0.47200(7) 0.22832(14) 0.23837(5) 0.0228(3) Uani 1 1 d . . . . .
H33 H 0.4833 0.2933 0.2346 0.027 Uiso 1 1 calc R U . . .
C34 C 0.48898(6) 0.08472(12) 0.14850(4) 0.0169(3) Uani 1 1 d . . . . .
C35 C 0.43720(7) 0.07196(14) 0.14185(5) 0.0222(3) Uani 1 1 d . . . . .
H35 H 0.4159 0.1078 0.1544 0.027 Uiso 1 1 calc R U . . .
C36 C 0.41780(8) 0.00584(15) 0.11655(5) 0.0287(4) Uani 1 1 d . . . . .
H36 H 0.3834 -0.0028 0.1121 0.034 Uiso 1 1 calc R U . . .
C37 C 0.44948(8) -0.04761(15) 0.09779(6) 0.0320(4) Uani 1 1 d . . . . .
H37 H 0.4362 -0.0916 0.0807 0.038 Uiso 1 1 calc R U . . .
C38 C 0.50046(8) -0.03619(15) 0.10415(5) 0.0305(4) Uani 1 1 d . . . . .
H38 H 0.5215 -0.0725 0.0916 0.037 Uiso 1 1 calc R U . . .
C39 C 0.52028(7) 0.03002(13) 0.12953(5) 0.0225(3) Uani 1 1 d . . . . .
H39 H 0.5547 0.0379 0.1339 0.027 Uiso 1 1 calc R U . . .
C40 C 0.45614(6) 0.27365(13) 0.09519(4) 0.0180(3) Uani 1 1 d . . . . .
C41 C 0.40656(7) 0.29579(15) 0.09949(5) 0.0274(4) Uani 1 1 d . . . . .
H41 H 0.3993 0.3376 0.1172 0.033 Uiso 1 1 calc R U . . .
C42 C 0.36827(8) 0.25506(17) 0.07723(6) 0.0343(5) Uani 1 1 d . . . . .
H42 H 0.3353 0.2698 0.0801 0.041 Uiso 1 1 calc R U . . .
C43 C 0.37862(8) 0.19304(16) 0.05095(6) 0.0315(4) Uani 1 1 d . . . . .
H43 H 0.3526 0.1662 0.0362 0.038 Uiso 1 1 calc R U . . .
C44 C 0.42739(8) 0.17049(15) 0.04639(5) 0.0279(4) Uani 1 1 d . . . . .
H44 H 0.4343 0.1286 0.0286 0.033 Uiso 1 1 calc R U . . .
C45 C 0.46606(7) 0.21084(14) 0.06859(5) 0.0217(3) Uani 1 1 d . . . . .
H45 H 0.4990 0.1956 0.0656 0.026 Uiso 1 1 calc R U . . .
C46 C 0.49857(6) 0.46305(13) 0.11968(4) 0.0188(3) Uani 1 1 d . . . . .
C47 C 0.46703(8) 0.50713(16) 0.09343(5) 0.0301(4) Uani 1 1 d . . . . .
H47 H 0.4485 0.4665 0.0774 0.036 Uiso 1 1 calc R U . . .
C48 C 0.46313(9) 0.61189(17) 0.09108(6) 0.0396(5) Uani 1 1 d . . . . .
H48 H 0.4416 0.6409 0.0737 0.047 Uiso 1 1 calc R U . . .
C49 C 0.49076(9) 0.67271(16) 0.11418(6) 0.0375(5) Uani 1 1 d . . . . .
H49 H 0.4879 0.7427 0.1125 0.045 Uiso 1 1 calc R U . . .
C50 C 0.52266(9) 0.63022(16) 0.13988(6) 0.0360(5) Uani 1 1 d . . . . .
H50 H 0.5416 0.6715 0.1554 0.043 Uiso 1 1 calc R U . . .
C51 C 0.52667(8) 0.52555(14) 0.14270(5) 0.0277(4) Uani 1 1 d . . . . .
H51 H 0.5483 0.4972 0.1601 0.033 Uiso 1 1 calc R U . . .
C52 C 0.56827(7) 0.27180(15) 0.02283(4) 0.0226(3) Uani 1 1 d . . . . .
C53 C 0.56233(7) 0.17029(17) 0.01506(5) 0.0300(4) Uani 1 1 d . . . . .
H53 H 0.5839 0.1227 0.0261 0.036 Uiso 1 1 calc R U . . .
C54 C 0.52361(9) 0.1392(2) -0.00957(6) 0.0410(6) Uani 1 1 d . . . . .
H54 H 0.5200 0.0711 -0.0152 0.049 Uiso 1 1 calc R U . . .
C55 C 0.49092(8) 0.2095(2) -0.02547(6) 0.0441(6) Uani 1 1 d . . . . .
H55 H 0.4655 0.1888 -0.0419 0.053 Uiso 1 1 calc R U . . .
C56 C 0.49599(8) 0.3090(2) -0.01709(6) 0.0430(6) Uani 1 1 d . . . . .
H56 H 0.4734 0.3558 -0.0275 0.052 Uiso 1 1 calc R U . . .
C57 C 0.53426(8) 0.34152(19) 0.00674(5) 0.0333(5) Uani 1 1 d . . . . .
H57 H 0.5374 0.4099 0.0121 0.040 Uiso 1 1 calc R U . . .
C58 C 0.62478(6) 0.44564(14) 0.04551(4) 0.0201(3) Uani 1 1 d . . . . .
C59 C 0.61990(7) 0.51947(15) 0.06997(5) 0.0249(4) Uani 1 1 d . . . . .
H59 H 0.6139 0.5007 0.0918 0.030 Uiso 1 1 calc R U . . .
C60 C 0.62399(8) 0.62145(16) 0.06187(6) 0.0326(4) Uani 1 1 d . . . . .
H60 H 0.6212 0.6705 0.0784 0.039 Uiso 1 1 calc R U . . .
C61 C 0.63225(8) 0.65005(17) 0.02938(6) 0.0343(5) Uani 1 1 d . . . . .
H61 H 0.6346 0.7183 0.0240 0.041 Uiso 1 1 calc R U . . .
C62 C 0.63698(8) 0.57709(17) 0.00473(6) 0.0323(5) Uani 1 1 d . . . . .
H62 H 0.6423 0.5965 -0.0172 0.039 Uiso 1 1 calc R U . . .
C63 C 0.63378(7) 0.47519(15) 0.01273(5) 0.0257(4) Uani 1 1 d . . . . .
H63 H 0.6376 0.4264 -0.0037 0.031 Uiso 1 1 calc R U . . .
C64 C 0.77252(6) 0.18787(13) 0.06290(4) 0.0191(3) Uani 1 1 d . . . . .
C65 C 0.76441(8) 0.09090(16) 0.05025(7) 0.0387(6) Uani 1 1 d . . . . .
H65 H 0.7340 0.0592 0.0518 0.046 Uiso 1 1 calc R U . . .
C66 C 0.80136(8) 0.04089(17) 0.03530(8) 0.0486(7) Uani 1 1 d . . . . .
H66 H 0.7954 -0.0240 0.0267 0.058 Uiso 1 1 calc R U . . .
C67 C 0.84681(7) 0.08608(15) 0.03296(6) 0.0300(4) Uani 1 1 d . . . . .
H67 H 0.8714 0.0521 0.0227 0.036 Uiso 1 1 calc R U . . .
C68 C 0.85562(7) 0.18184(14) 0.04589(5) 0.0232(4) Uani 1 1 d . . . . .
H68 H 0.8863 0.2126 0.0444 0.028 Uiso 1 1 calc R U . . .
C69 C 0.81899(6) 0.23285(14) 0.06110(5) 0.0215(3) Uani 1 1 d . . . . .
H69 H 0.8254 0.2971 0.0701 0.026 Uiso 1 1 calc R U . . .
C70 C 0.73861(6) 0.38274(14) 0.08388(5) 0.0207(3) Uani 1 1 d . . . . .
C71 C 0.73357(7) 0.43582(17) 0.11363(5) 0.0294(4) Uani 1 1 d . . . . .
H71 H 0.7265 0.4016 0.1331 0.035 Uiso 1 1 calc R U . . .
C72 C 0.73917(8) 0.54066(19) 0.11415(7) 0.0436(6) Uani 1 1 d . . . . .
H72 H 0.7356 0.5766 0.1339 0.052 Uiso 1 1 calc R U . . .
C73 C 0.74997(9) 0.59112(18) 0.08549(8) 0.0475(7) Uani 1 1 d . . . . .
H73 H 0.7530 0.6612 0.0859 0.057 Uiso 1 1 calc R U . . .
C74 C 0.75639(8) 0.53829(18) 0.05606(7) 0.0401(5) Uani 1 1 d . . . . .
H74 H 0.7646 0.5726 0.0369 0.048 Uiso 1 1 calc R U . . .
C75 C 0.75060(7) 0.43500(16) 0.05515(5) 0.0281(4) Uani 1 1 d . . . . .
H75 H 0.7547 0.3997 0.0353 0.034 Uiso 1 1 calc R U . . .
C76 C 0.7490(8) -0.2258(3) -0.0041(4) 0.037(3) Uani 0.5 1 d D . P . .
F1 F 0.61387(5) 0.36317(9) 0.20066(3) 0.0304(3) Uani 1 1 d . . . . .
F2 F 0.67278(5) 0.48510(9) 0.21363(3) 0.0337(3) Uani 1 1 d . . . . .
F3 F 0.69503(5) 0.33513(9) 0.19222(3) 0.0358(3) Uani 1 1 d . . . . .
F4 F 0.64673(5) 0.44554(11) 0.15836(3) 0.0394(3) Uani 1 1 d . . . . .
F5 F 0.60930(6) -0.12515(11) 0.07967(4) 0.0485(4) Uani 1 1 d . . . . .
F6 F 0.65120(8) 0.02196(12) 0.07887(5) 0.0721(6) Uani 1 1 d . . . . .
F7 F 0.68726(11) -0.1274(3) 0.07092(12) 0.0653(11) Uani 0.729(12) 1 d D U P A 1
F8 F 0.6314(3) -0.0617(4) 0.02943(6) 0.0854(13) Uani 0.729(12) 1 d D U P A 1
F7' F 0.6847(3) -0.1157(9) 0.0536(4) 0.103(3) Uani 0.271(12) 1 d D U P A 2
F8' F 0.6087(5) -0.0540(10) 0.0351(3) 0.093(3) Uani 0.271(12) 1 d D U P A 2
Ag1 Ag 0.69758(2) 0.17627(2) 0.13539(2) 0.02081(3) Uani 1 1 d . . . . .
Ag2 Ag 0.60895(2) 0.15683(2) 0.18044(2) 0.01590(3) Uani 1 1 d . . . . .
Ag3 Ag 0.59249(2) 0.27278(2) 0.11294(2) 0.01637(3) Uani 1 1 d . . . . .
P1 P 0.75478(2) 0.09869(3) 0.18131(2) 0.01591(8) Uani 1 1 d . . . . .
P2 P 0.66513(2) 0.05032(3) 0.21803(2) 0.01399(7) Uani 1 1 d . . . . .
P3 P 0.51747(2) 0.17230(3) 0.18052(2) 0.01426(7) Uani 1 1 d . . . . .
P4 P 0.50804(2) 0.32656(3) 0.12285(2) 0.01515(8) Uani 1 1 d . . . . .
P5 P 0.61608(2) 0.31360(3) 0.05630(2) 0.01669(8) Uani 1 1 d . . . . .
P6 P 0.72239(2) 0.24946(4) 0.08216(2) 0.01801(8) Uani 1 1 d . . . . .
B1 B 0.65727(8) 0.40795(16) 0.19119(5) 0.0228(4) Uani 1 1 d . . . . .
B2 B 0.64265(10) -0.0712(2) 0.06426(7) 0.0406(6) Uani 1 1 d D . . . .
O1 O 0.75658(14) -0.2115(3) 0.03530(11) 0.0505(9) Uani 0.5 1 d D . P . .
D1 D 0.6309(10) 0.1856(19) 0.1392(7) 0.046(7) Uiso 1 1 d . . . . .
H1 H 0.7301(13) -0.179(5) 0.0380(6) 0.08(2) Uiso 0.5 1 d D . P . .

loop_
_atom_site_aniso_label
_atom_site_aniso_U_11
_atom_site_aniso_U_22
_atom_site_aniso_U_33
_atom_site_aniso_U_23
_atom_site_aniso_U_13
_atom_site_aniso_U_12
C1 0.0141(7) 0.0164(7) 0.0156(7) -0.0002(5) 0.0013(5) -0.0014(5)
C2 0.0181(8) 0.0172(7) 0.0150(7) 0.0025(6) 0.0039(6) 0.0024(6)
C3 0.0151(7) 0.0260(8) 0.0151(7) -0.0004(6) 0.0023(6) 0.0007(6)
C4 0.0160(8) 0.0234(8) 0.0248(9) -0.0056(7) 0.0077(6) -0.0041(6)
C5 0.0359(13) 0.0593(16) 0.0408(13) -0.0297(12) -0.0050(10) 0.0103(11)
C6 0.060(2) 0.079(2) 0.089(3) -0.066(2) -0.0120(17) 0.0207(17)
C7 0.0435(16) 0.0395(14) 0.103(3) -0.0395(16) 0.0192(16) 0.0059(11)
C8 0.0315(12) 0.0252(10) 0.0633(16) 0.0018(10) 0.0218(11) 0.0053(8)
C9 0.0294(10) 0.0216(9) 0.0317(10) -0.0008(7) 0.0099(8) 0.0027(7)
C10 0.0148(7) 0.0160(7) 0.0210(8) -0.0005(6) 0.0017(6) -0.0020(5)
C11 0.0234(9) 0.0314(10) 0.0229(9) -0.0008(7) 0.0061(7) -0.0072(7)
C12 0.0247(10) 0.0363(11) 0.0350(11) -0.0017(9) 0.0130(8) -0.0102(8)
C13 0.0151(8) 0.0250(9) 0.0442(12) 0.0000(8) 0.0033(7) -0.0044(7)
C14 0.0188(8) 0.0215(8) 0.0320(10) -0.0004(7) -0.0040(7) -0.0023(6)
C15 0.0181(8) 0.0197(8) 0.0222(8) 0.0011(6) 0.0006(6) -0.0016(6)
C16 0.0139(7) 0.0165(7) 0.0202(8) 0.0013(6) 0.0030(6) -0.0010(5)
C17 0.0324(10) 0.0201(8) 0.0203(8) 0.0000(7) 0.0001(7) 0.0005(7)
C18 0.0461(13) 0.0242(9) 0.0254(10) -0.0070(8) 0.0044(9) -0.0036(8)
C19 0.0357(11) 0.0174(8) 0.0376(11) -0.0040(8) 0.0152(9) -0.0033(7)
C20 0.0308(10) 0.0185(8) 0.0385(11) 0.0055(8) 0.0063(8) 0.0044(7)
C21 0.0251(9) 0.0208(8) 0.0254(9) 0.0034(7) 0.0000(7) 0.0017(7)
C22 0.0197(8) 0.0153(7) 0.0154(7) 0.0028(6) 0.0036(6) -0.0004(6)
C23 0.0216(9) 0.0310(10) 0.0182(8) 0.0032(7) 0.0013(6) 0.0025(7)
C24 0.0351(11) 0.0413(12) 0.0170(9) 0.0045(8) 0.0000(7) 0.0059(9)
C25 0.0415(12) 0.0290(10) 0.0210(9) 0.0060(7) 0.0134(8) 0.0011(8)
C26 0.0287(10) 0.0279(10) 0.0282(10) 0.0012(8) 0.0126(8) -0.0079(7)
C27 0.0234(9) 0.0238(9) 0.0201(8) 0.0001(6) 0.0043(6) -0.0070(7)
C28 0.0136(7) 0.0217(8) 0.0176(7) 0.0039(6) 0.0037(6) -0.0002(6)
C29 0.0253(9) 0.0204(8) 0.0240(9) 0.0043(7) 0.0057(7) -0.0015(7)
C30 0.0266(10) 0.0297(10) 0.0272(10) 0.0079(8) 0.0068(7) -0.0064(7)
C31 0.0252(10) 0.0384(11) 0.0235(9) 0.0074(8) 0.0103(7) -0.0017(8)
C32 0.0350(11) 0.0332(10) 0.0220(9) 0.0012(8) 0.0128(8) 0.0020(8)
C33 0.0275(9) 0.0217(8) 0.0203(8) 0.0011(6) 0.0073(7) -0.0015(7)
C34 0.0167(8) 0.0151(7) 0.0185(8) 0.0004(6) 0.0005(6) -0.0010(5)
C35 0.0179(8) 0.0238(9) 0.0249(9) 0.0037(7) 0.0024(6) -0.0022(6)
C36 0.0223(9) 0.0267(9) 0.0348(11) 0.0048(8) -0.0060(8) -0.0072(7)
C37 0.0355(11) 0.0232(9) 0.0341(11) -0.0041(8) -0.0096(9) -0.0048(8)
C38 0.0341(11) 0.0247(9) 0.0313(10) -0.0096(8) -0.0021(8) 0.0053(8)
C39 0.0208(9) 0.0201(8) 0.0259(9) -0.0043(7) -0.0007(7) 0.0021(6)
C40 0.0158(7) 0.0196(8) 0.0185(8) 0.0040(6) 0.0018(6) 0.0008(6)
C41 0.0196(9) 0.0307(10) 0.0314(10) -0.0022(8) 0.0011(7) 0.0058(7)
C42 0.0158(9) 0.0392(12) 0.0463(13) 0.0041(10) -0.0032(8) 0.0037(8)
C43 0.0283(10) 0.0297(10) 0.0336(11) 0.0065(8) -0.0095(8) -0.0080(8)
C44 0.0339(11) 0.0282(10) 0.0215(9) 0.0006(7) 0.0031(7) -0.0099(8)
C45 0.0209(8) 0.0238(8) 0.0209(8) 0.0009(7) 0.0051(6) -0.0042(6)
C46 0.0200(8) 0.0173(7) 0.0201(8) 0.0033(6) 0.0067(6) 0.0028(6)
C47 0.0362(11) 0.0261(10) 0.0273(10) 0.0097(8) 0.0002(8) 0.0041(8)
C48 0.0463(14) 0.0300(11) 0.0423(13) 0.0191(10) 0.0042(10) 0.0116(10)
C49 0.0502(14) 0.0181(9) 0.0472(14) 0.0083(9) 0.0179(11) 0.0075(9)
C50 0.0473(14) 0.0202(9) 0.0410(13) 0.0005(8) 0.0062(10) -0.0021(9)
C51 0.0321(10) 0.0194(8) 0.0312(10) 0.0041(7) 0.0014(8) 0.0010(7)
C52 0.0160(8) 0.0359(10) 0.0161(8) -0.0009(7) 0.0034(6) -0.0049(7)
C53 0.0211(9) 0.0406(12) 0.0299(10) -0.0067(8) 0.0098(7) -0.0099(8)
C54 0.0326(12) 0.0578(15) 0.0348(12) -0.0191(11) 0.0135(9) -0.0203(11)
C55 0.0245(11) 0.083(2) 0.0244(11) -0.0082(11) 0.0016(8) -0.0184(11)
C56 0.0226(11) 0.0723(18) 0.0317(12) 0.0107(11) -0.0074(8) -0.0090(10)
C57 0.0209(10) 0.0475(13) 0.0298(10) 0.0077(9) -0.0045(8) -0.0041(8)
C58 0.0148(8) 0.0254(8) 0.0198(8) 0.0042(6) 0.0009(6) -0.0001(6)
C59 0.0224(9) 0.0276(9) 0.0245(9) 0.0009(7) 0.0012(7) 0.0017(7)
C60 0.0328(11) 0.0263(10) 0.0377(12) -0.0008(8) -0.0005(9) 0.0015(8)
C61 0.0273(11) 0.0275(10) 0.0477(13) 0.0105(9) 0.0017(9) 0.0003(8)
C62 0.0268(10) 0.0376(11) 0.0327(11) 0.0153(9) 0.0044(8) 0.0006(8)
C63 0.0234(9) 0.0308(10) 0.0232(9) 0.0052(7) 0.0045(7) 0.0007(7)
C64 0.0139(7) 0.0234(8) 0.0200(8) 0.0049(6) 0.0019(6) 0.0022(6)
C65 0.0148(9) 0.0217(9) 0.0796(18) -0.0024(10) 0.0057(10) -0.0004(7)
C66 0.0235(11) 0.0240(10) 0.097(2) -0.0172(12) 0.0019(12) 0.0047(8)
C67 0.0206(9) 0.0268(10) 0.0423(12) -0.0041(8) 0.0018(8) 0.0084(7)
C68 0.0155(8) 0.0283(9) 0.0265(9) 0.0021(7) 0.0048(6) 0.0009(6)
C69 0.0171(8) 0.0268(9) 0.0208(8) -0.0021(7) 0.0028(6) -0.0018(6)
C70 0.0132(7) 0.0265(9) 0.0221(8) 0.0002(7) 0.0008(6) -0.0012(6)
C71 0.0165(9) 0.0407(11) 0.0312(10) -0.0075(9) 0.0041(7) -0.0007(7)
C72 0.0268(11) 0.0428(13) 0.0618(16) -0.0249(12) 0.0068(10) -0.0041(9)
C73 0.0287(12) 0.0274(11) 0.086(2) -0.0075(12) 0.0072(12) -0.0085(9)
C74 0.0262(11) 0.0334(12) 0.0605(16) 0.0124(11) 0.0048(10) -0.0078(9)
C75 0.0223(9) 0.0325(10) 0.0295(10) 0.0050(8) 0.0034(7) -0.0048(7)
C76 0.050(3) 0.0364(19) 0.025(8) -0.002(2) -0.003(4) 0.015(4)
F1 0.0322(6) 0.0319(6) 0.0284(6) -0.0029(5) 0.0093(5) -0.0083(5)
F2 0.0372(7) 0.0224(6) 0.0413(7) -0.0074(5) 0.0037(5) -0.0031(5)
F3 0.0351(7) 0.0319(7) 0.0394(7) -0.0074(5) -0.0004(5) 0.0133(5)
F4 0.0372(7) 0.0558(9) 0.0262(6) 0.0147(6) 0.0075(5) 0.0088(6)
F5 0.0471(9) 0.0471(8) 0.0509(9) 0.0096(7) 0.0047(7) -0.0165(7)
F6 0.0987(15) 0.0382(9) 0.0841(13) -0.0248(9) 0.0314(11) -0.0318(9)
F7 0.0407(14) 0.095(2) 0.061(2) -0.0244(19) 0.0095(13) 0.0056(13)
F8 0.159(4) 0.079(2) 0.0220(13) 0.0160(14) 0.0254(16) -0.009(3)
F7' 0.088(5) 0.101(6) 0.134(8) -0.074(6) 0.074(6) -0.039(4)
F8' 0.199(8) 0.067(5) 0.016(3) 0.004(3) 0.021(5) -0.065(6)
Ag1 0.01664(6) 0.03007(7) 0.01567(6) 0.00490(5) 0.00160(4) -0.00169(5)
Ag2 0.01377(5) 0.01621(5) 0.01749(6) 0.00224(4) 0.00078(4) 0.00083(4)
Ag3 0.01462(6) 0.02019(6) 0.01471(5) 0.00030(4) 0.00352(4) 0.00021(4)
P1 0.01316(19) 0.0201(2) 0.01443(19) 0.00069(15) 0.00143(14) -0.00203(14)
P2 0.01289(18) 0.01515(18) 0.01387(18) 0.00193(14) 0.00129(14) -0.00028(14)
P3 0.01322(18) 0.01453(18) 0.01534(18) 0.00168(14) 0.00294(14) 0.00049(14)
P4 0.01477(19) 0.01603(19) 0.01508(19) 0.00192(14) 0.00362(14) 0.00221(14)
P5 0.01314(19) 0.0236(2) 0.01344(18) 0.00158(15) 0.00197(14) -0.00022(15)
P6 0.01323(19) 0.0261(2) 0.01487(19) 0.00369(16) 0.00251(14) -0.00122(15)
B1 0.0268(10) 0.0214(9) 0.0206(9) 0.0000(7) 0.0042(7) 0.0026(7)
B2 0.0514(17) 0.0329(13) 0.0397(15) -0.0056(11) 0.0145(12) -0.0157(12)
O1 0.0305(19) 0.048(2) 0.072(3) 0.0070(19) 0.0015(17) 0.0056(16)

loop_
_atom_type_symbol
_atom_type_description
_atom_type_scat_dispersion_real
_atom_type_scat_dispersion_imag
_atom_type_scat_source
C C 0.0033 0.0016 'International Tables Vol C Tables 4.2.6.8 and 6.1.1.4'
H H 0.0000 0.0000 'International Tables Vol C Tables 4.2.6.8 and 6.1.1.4'
F F 0.0171 0.0103 'International Tables Vol C Tables 4.2.6.8 and 6.1.1.4'
Ag Ag -0.8971 1.1015 'International Tables Vol C Tables 4.2.6.8 and 6.1.1.4'
P P 0.1023 0.0942 'International Tables Vol C Tables 4.2.6.8 and 6.1.1.4'
B B 0.0013 0.0007 'International Tables Vol C Tables 4.2.6.8 and 6.1.1.4'
O O 0.0106 0.0060 'International Tables Vol C Tables 4.2.6.8 and 6.1.1.4'
D D 0.0000 0.0000 'International Tables Vol C Tables 4.2.6.8 and 6.1.1.4'

loop_
_geom_angle_atom_site_label_1
_geom_angle_atom_site_label_2
_geom_angle_atom_site_label_3
_geom_angle
_geom_angle_site_symmetry_1
_geom_angle_site_symmetry_3
P2 C1 P1 110.42(8) . .
P4 C2 P3 111.61(9) . .
P5 C3 P6 111.85(9) . .
C5 C4 C9 119.17(19) . .
C5 C4 P1 119.10(17) . .
C9 C4 P1 121.66(14) . .
C4 C5 C6 119.5(3) . .
C7 C6 C5 121.5(3) . .
C6 C7 C8 119.7(2) . .
C7 C8 C9 120.0(2) . .
C8 C9 C4 120.2(2) . .
C15 C10 C11 119.58(16) . .
C15 C10 P1 124.77(13) . .
C11 C10 P1 115.29(13) . .
C12 C11 C10 120.12(18) . .
C11 C12 C13 120.33(19) . .
C14 C13 C12 119.71(17) . .
C13 C14 C15 120.52(18) . .
C10 C15 C14 119.73(17) . .
C17 C16 C21 118.89(16) . .
C17 C16 P2 119.65(13) . .
C21 C16 P2 121.45(13) . .
C16 C17 C18 120.71(18) . .
C19 C18 C17 119.80(19) . .
C20 C19 C18 120.04(18) . .
C19 C20 C21 120.52(18) . .
C20 C21 C16 120.04(18) . .
C23 C22 C27 119.08(16) . .
C23 C22 P2 125.77(13) . .
C27 C22 P2 115.10(13) . .
C22 C23 C24 119.52(18) . .
C25 C24 C23 120.88(19) . .
C24 C25 C26 119.89(18) . .
C25 C26 C27 119.66(18) . .
C26 C27 C22 120.96(17) . .
C29 C28 C33 118.66(16) . .
C29 C28 P3 120.20(14) . .
C33 C28 P3 121.13(13) . .
C30 C29 C28 120.54(18) . .
C31 C30 C29 120.09(18) . .
C32 C31 C30 119.93(17) . .
C31 C32 C33 120.24(19) . .
C32 C33 C28 120.50(17) . .
C39 C34 C35 119.25(16) . .
C39 C34 P3 118.10(13) . .
C35 C34 P3 122.65(14) . .
C36 C35 C34 119.82(18) . .
C35 C36 C37 120.18(18) . .
C38 C37 C36 120.63(19) . .
C37 C38 C39 119.58(19) . .
C38 C39 C34 120.54(18) . .
C45 C40 C41 119.12(17) . .
C45 C40 P4 118.96(13) . .
C41 C40 P4 121.91(14) . .
C42 C41 C40 119.65(19) . .
C43 C42 C41 120.63(19) . .
C42 C43 C44 120.39(19) . .
C43 C44 C45 119.44(19) . .
C40 C45 C44 120.76(18) . .
C51 C46 C47 118.73(17) . .
C51 C46 P4 118.81(14) . .
C47 C46 P4 122.28(15) . .
C48 C47 C46 120.1(2) . .
C49 C48 C47 120.5(2) . .
C48 C49 C50 119.9(2) . .
C49 C50 C51 120.2(2) . .
C46 C51 C50 120.51(19) . .
C53 C52 C57 119.01(18) . .
C53 C52 P5 120.65(16) . .
C57 C52 P5 120.11(16) . .
C52 C53 C54 119.7(2) . .
C55 C54 C53 120.2(2) . .
C56 C55 C54 119.9(2) . .
C55 C56 C57 120.9(2) . .
C56 C57 C52 120.2(2) . .
C59 C58 C63 119.19(17) . .
C59 C58 P5 119.05(14) . .
C63 C58 P5 121.68(15) . .
C58 C59 C60 120.22(19) . .
C61 C60 C59 120.3(2) . .
C60 C61 C62 120.0(2) . .
C61 C62 C63 120.1(2) . .
C62 C63 C58 120.18(19) . .
C65 C64 C69 118.78(17) . .
C65 C64 P6 118.15(14) . .
C69 C64 P6 123.05(14) . .
C66 C65 C64 120.34(19) . .
C67 C66 C65 120.8(2) . .
C68 C67 C66 119.46(19) . .
C67 C68 C69 120.44(18) . .
C68 C69 C64 120.16(17) . .
C71 C70 C75 119.49(19) . .
C71 C70 P6 118.37(15) . .
C75 C70 P6 121.76(15) . .
C70 C71 C72 119.6(2) . .
C73 C72 C71 120.2(2) . .
C72 C73 C74 120.4(2) . .
C75 C74 C73 119.9(2) . .
C74 C75 C70 120.4(2) . .
C76 C76 O1 171(4) 2_655 2_655
C76 C76 O1 7(3) 2_655 .
O1 C76 O1 164.2(5) 2_655 .
P1 Ag1 P6 125.504(15) . .
P1 Ag1 Ag3 147.603(11) . .
P6 Ag1 Ag3 85.653(11) . .
P1 Ag1 Ag2 90.041(11) . .
P6 Ag1 Ag2 143.949(12) . .
Ag3 Ag1 Ag2 58.308(4) . .
P2 Ag2 P3 126.535(14) . .
P2 Ag2 Ag3 146.658(11) . .
P3 Ag2 Ag3 85.124(11) . .
P2 Ag2 Ag1 86.173(11) . .
P3 Ag2 Ag1 144.536(11) . .
Ag3 Ag2 Ag1 60.688(4) . .
P5 Ag3 P4 115.017(15) . .
P5 Ag3 Ag2 151.226(12) . .
P4 Ag3 Ag2 92.868(11) . .
P5 Ag3 Ag1 91.558(11) . .
P4 Ag3 Ag1 153.392(11) . .
Ag2 Ag3 Ag1 61.004(4) . .
C4 P1 C10 99.63(8) . .
C4 P1 C1 104.03(8) . .
C10 P1 C1 105.84(8) . .
C4 P1 Ag1 117.54(6) . .
C10 P1 Ag1 113.06(6) . .
C1 P1 Ag1 114.98(5) . .
C22 P2 C16 101.99(8) . .
C22 P2 C1 106.68(8) . .
C16 P2 C1 105.46(7) . .
C22 P2 Ag2 114.95(6) . .
C16 P2 Ag2 112.31(6) . .
C1 P2 Ag2 114.31(5) . .
C34 P3 C28 103.23(8) . .
C34 P3 C2 104.70(8) . .
C28 P3 C2 101.42(8) . .
C34 P3 Ag2 106.74(6) . .
C28 P3 Ag2 125.94(6) . .
C2 P3 Ag2 112.74(6) . .
C40 P4 C46 104.33(8) . .
C40 P4 C2 104.51(8) . .
C46 P4 C2 103.04(8) . .
C40 P4 Ag3 117.18(6) . .
C46 P4 Ag3 113.56(6) . .
C2 P4 Ag3 112.78(5) . .
C58 P5 C52 102.71(9) . .
C58 P5 C3 106.61(8) . .
C52 P5 C3 103.13(8) . .
C58 P5 Ag3 118.58(6) . .
C52 P5 Ag3 111.06(6) . .
C3 P5 Ag3 113.18(6) . .
C70 P6 C64 105.23(8) . .
C70 P6 C3 101.91(8) . .
C64 P6 C3 100.52(8) . .
C70 P6 Ag1 115.78(6) . .
C64 P6 Ag1 117.85(6) . .
C3 P6 Ag1 113.34(6) . .
F2 B1 F4 110.47(17) . .
F2 B1 F3 108.84(17) . .
F4 B1 F3 110.11(16) . .
F2 B1 F1 109.90(16) . .
F4 B1 F1 108.27(17) . .
F3 B1 F1 109.23(16) . .
F5 B2 F6 112.0(2) . .
F5 B2 F8 114.7(3) . .
F6 B2 F8 110.3(3) . .
F5 B2 F7' 121.6(6) . .
F6 B2 F7' 114.0(5) . .
F5 B2 F8' 92.9(6) . .
F6 B2 F8' 105.3(6) . .
F7' B2 F8' 107.3(4) . .
F5 B2 F7 103.6(3) . .
F6 B2 F7 107.2(3) . .
F8 B2 F7 108.6(3) . .
C76 O1 C76 1.9(7) 2_655 .

loop_
_geom_bond_atom_site_label_1
_geom_bond_atom_site_label_2
_geom_bond_distance
_geom_bond_site_symmetry_2
C1 P2 1.8416(16) .
C1 P1 1.8451(16) .
C2 P4 1.8403(16) .
C2 P3 1.8444(16) .
C3 P5 1.8385(17) .
C3 P6 1.8452(17) .
C4 C5 1.383(3) .
C4 C9 1.393(3) .
C4 P1 1.8212(19) .
C5 C6 1.384(4) .
C6 C7 1.360(5) .
C7 C8 1.377(4) .
C8 C9 1.388(3) .
C10 C15 1.388(2) .
C10 C11 1.399(2) .
C10 P1 1.8250(17) .
C11 C12 1.384(3) .
C12 C13 1.385(3) .
C13 C14 1.384(3) .
C14 C15 1.394(2) .
C16 C17 1.390(2) .
C16 C21 1.398(2) .
C16 P2 1.8222(17) .
C17 C18 1.392(3) .
C18 C19 1.382(3) .
C19 C20 1.380(3) .
C20 C21 1.387(3) .
C22 C23 1.389(2) .
C22 C27 1.397(2) .
C22 P2 1.8216(17) .
C23 C24 1.397(3) .
C24 C25 1.380(3) .
C25 C26 1.383(3) .
C26 C27 1.386(3) .
C28 C29 1.395(2) .
C28 C33 1.397(2) .
C28 P3 1.8265(17) .
C29 C30 1.393(3) .
C30 C31 1.384(3) .
C31 C32 1.382(3) .
C32 C33 1.390(3) .
C34 C39 1.394(2) .
C34 C35 1.401(2) .
C34 P3 1.8194(17) .
C35 C36 1.385(3) .
C36 C37 1.388(3) .
C37 C38 1.377(3) .
C38 C39 1.391(3) .
C40 C45 1.390(2) .
C40 C41 1.398(2) .
C40 P4 1.8145(18) .
C41 C42 1.386(3) .
C42 C43 1.377(3) .
C43 C44 1.380(3) .
C44 C45 1.390(3) .
C46 C51 1.388(3) .
C46 C47 1.392(3) .
C46 P4 1.8247(17) .
C47 C48 1.391(3) .
C48 C49 1.371(4) .
C49 C50 1.374(3) .
C50 C51 1.391(3) .
C52 C53 1.382(3) .
C52 C57 1.400(3) .
C52 P5 1.8241(18) .
C53 C54 1.405(3) .
C54 C55 1.381(4) .
C55 C56 1.359(4) .
C56 C57 1.384(3) .
C58 C59 1.391(3) .
C58 C63 1.402(3) .
C58 P5 1.8184(18) .
C59 C60 1.393(3) .
C60 C61 1.381(3) .
C61 C62 1.387(3) .
C62 C63 1.388(3) .
C64 C65 1.384(3) .
C64 C69 1.396(2) .
C64 P6 1.8184(18) .
C65 C66 1.384(3) .
C66 C67 1.376(3) .
C67 C68 1.376(3) .
C68 C69 1.389(2) .
C70 C71 1.390(3) .
C70 C75 1.399(3) .
C70 P6 1.8147(19) .
C71 C72 1.394(3) .
C72 C73 1.375(4) .
C73 C74 1.385(4) .
C74 C75 1.374(3) .
C76 C76 0.32(3) 2_655
C76 O1 1.242(18) 2_655
C76 O1 1.558(17) .
F1 B1 1.400(2) .
F2 B1 1.384(2) .
F3 B1 1.399(2) .
F4 B1 1.389(2) .
F5 B2 1.347(3) .
F6 B2 1.368(3) .
F7 B2 1.413(3) .
F8 B2 1.381(3) .
F7' B2 1.384(4) .
F8' B2 1.405(4) .
Ag1 P1 2.4667(5) .
Ag1 P6 2.4769(5) .
Ag1 Ag3 3.1415(2) .
Ag1 Ag2 3.1511(2) .
Ag2 P2 2.4432(4) .
Ag2 P3 2.4756(4) .
Ag2 Ag3 3.06550(18) .
Ag3 P5 2.4572(4) .
Ag3 P4 2.4596(4) .
O1 C76 1.242(18) 2_655

loop_
_geom_torsion_atom_site_label_1
_geom_torsion_atom_site_label_2
_geom_torsion_atom_site_label_3
_geom_torsion_atom_site_label_4
_geom_torsion
_geom_torsion_site_symmetry_1
_geom_torsion_site_symmetry_4
C9 C4 C5 C6 0.9(4) . .
P1 C4 C5 C6 177.9(2) . .
C4 C5 C6 C7 -0.3(5) . .
C5 C6 C7 C8 -0.1(6) . .
C6 C7 C8 C9 -0.1(4) . .
C7 C8 C9 C4 0.7(3) . .
C5 C4 C9 C8 -1.1(3) . .
P1 C4 C9 C8 -178.03(15) . .
C15 C10 C11 C12 0.8(3) . .
P1 C10 C11 C12 -172.67(16) . .
C10 C11 C12 C13 -0.3(3) . .
C11 C12 C13 C14 -0.6(3) . .
C12 C13 C14 C15 1.0(3) . .
C11 C10 C15 C14 -0.4(3) . .
P1 C10 C15 C14 172.40(14) . .
C13 C14 C15 C10 -0.5(3) . .
C21 C16 C17 C18 0.2(3) . .
P2 C16 C17 C18 -178.99(16) . .
C16 C17 C18 C19 -0.2(3) . .
C17 C18 C19 C20 0.2(3) . .
C18 C19 C20 C21 -0.1(3) . .
C19 C20 C21 C16 0.1(3) . .
C17 C16 C21 C20 -0.1(3) . .
P2 C16 C21 C20 179.04(15) . .
C27 C22 C23 C24 0.2(3) . .
P2 C22 C23 C24 177.57(15) . .
C22 C23 C24 C25 -0.1(3) . .
C23 C24 C25 C26 0.1(3) . .
C24 C25 C26 C27 -0.2(3) . .
C25 C26 C27 C22 0.3(3) . .
C23 C22 C27 C26 -0.3(3) . .
P2 C22 C27 C26 -177.92(15) . .
C33 C28 C29 C30 1.5(3) . .
P3 C28 C29 C30 -178.56(15) . .
C28 C29 C30 C31 0.2(3) . .
C29 C30 C31 C32 -1.6(3) . .
C30 C31 C32 C33 1.2(3) . .
C31 C32 C33 C28 0.5(3) . .
C29 C28 C33 C32 -1.8(3) . .
P3 C28 C33 C32 178.20(15) . .
C39 C34 C35 C36 -0.3(3) . .
P3 C34 C35 C36 178.43(14) . .
C34 C35 C36 C37 -0.1(3) . .
C35 C36 C37 C38 0.4(3) . .
C36 C37 C38 C39 -0.4(3) . .
C37 C38 C39 C34 0.0(3) . .
C35 C34 C39 C38 0.3(3) . .
P3 C34 C39 C38 -178.46(15) . .
C45 C40 C41 C42 -0.1(3) . .
P4 C40 C41 C42 178.67(16) . .
C40 C41 C42 C43 0.0(3) . .
C41 C42 C43 C44 0.0(3) . .
C42 C43 C44 C45 0.1(3) . .
C41 C40 C45 C44 0.2(3) . .
P4 C40 C45 C44 -178.64(14) . .
C43 C44 C45 C40 -0.1(3) . .
C51 C46 C47 C48 -1.6(3) . .
P4 C46 C47 C48 -176.51(17) . .
C46 C47 C48 C49 1.0(4) . .
C47 C48 C49 C50 0.1(4) . .
C48 C49 C50 C51 -0.6(4) . .
C47 C46 C51 C50 1.1(3) . .
P4 C46 C51 C50 176.21(17) . .
C49 C50 C51 C46 0.0(3) . .
C57 C52 C53 C54 2.2(3) . .
P5 C52 C53 C54 176.68(15) . .
C52 C53 C54 C55 -1.4(3) . .
C53 C54 C55 C56 -0.5(3) . .
C54 C55 C56 C57 1.4(4) . .
C55 C56 C57 C52 -0.5(3) . .
C53 C52 C57 C56 -1.3(3) . .
P5 C52 C57 C56 -175.82(17) . .
C63 C58 C59 C60 -0.1(3) . .
P5 C58 C59 C60 -176.90(15) . .
C58 C59 C60 C61 0.9(3) . .
C59 C60 C61 C62 -0.6(3) . .
C60 C61 C62 C63 -0.5(3) . .
C61 C62 C63 C58 1.3(3) . .
C59 C58 C63 C62 -1.0(3) . .
P5 C58 C63 C62 175.74(15) . .
C69 C64 C65 C66 -1.7(3) . .
P6 C64 C65 C66 179.9(2) . .
C64 C65 C66 C67 0.5(4) . .
C65 C66 C67 C68 0.5(4) . .
C66 C67 C68 C69 -0.2(3) . .
C67 C68 C69 C64 -1.1(3) . .
C65 C64 C69 C68 2.0(3) . .
P6 C64 C69 C68 -179.68(14) . .
C75 C70 C71 C72 1.8(3) . .
P6 C70 C71 C72 -171.30(16) . .
C70 C71 C72 C73 -0.5(3) . .
C71 C72 C73 C74 -1.3(4) . .
C72 C73 C74 C75 1.8(4) . .
C73 C74 C75 C70 -0.5(3) . .
C71 C70 C75 C74 -1.3(3) . .
P6 C70 C75 C74 171.55(16) . .
C5 C4 P1 C10 -121.42(18) . .
C9 C4 P1 C10 55.51(16) . .
C5 C4 P1 C1 129.44(18) . .
C9 C4 P1 C1 -53.62(16) . .
C5 C4 P1 Ag1 1.0(2) . .
C9 C4 P1 Ag1 177.96(13) . .
C15 C10 P1 C4 -96.71(16) . .
C11 C10 P1 C4 76.33(15) . .
C15 C10 P1 C1 10.98(17) . .
C11 C10 P1 C1 -175.98(14) . .
C15 C10 P1 Ag1 137.70(14) . .
C11 C10 P1 Ag1 -49.26(15) . .
P2 C1 P1 C4 -86.08(10) . .
P2 C1 P1 C10 169.43(8) . .
P2 C1 P1 Ag1 43.88(10) . .
C23 C22 P2 C16 107.79(16) . .
C27 C22 P2 C16 -74.72(14) . .
C23 C22 P2 C1 -2.58(18) . .
C27 C22 P2 C1 174.91(13) . .
C23 C22 P2 Ag2 -130.41(15) . .
C27 C22 P2 Ag2 47.07(14) . .
C17 C16 P2 C22 136.97(15) . .
C21 C16 P2 C22 -42.20(16) . .
C17 C16 P2 C1 -111.73(15) . .
C21 C16 P2 C1 69.10(16) . .
C17 C16 P2 Ag2 13.38(16) . .
C21 C16 P2 Ag2 -165.79(13) . .
P1 C1 P2 C22 174.05(8) . .
P1 C1 P2 C16 66.12(10) . .
P1 C1 P2 Ag2 -57.74(9) . .
C39 C34 P3 C28 -136.77(14) . .
C35 C34 P3 C28 44.51(16) . .
C39 C34 P3 C2 117.44(14) . .
C35 C34 P3 C2 -61.28(16) . .
C39 C34 P3 Ag2 -2.31(15) . .
C35 C34 P3 Ag2 178.97(13) . .
C29 C28 P3 C34 35.49(16) . .
C33 C28 P3 C34 -144.55(15) . .
C29 C28 P3 C2 143.76(15) . .
C33 C28 P3 C2 -36.28(16) . .
C29 C28 P3 Ag2 -86.92(15) . .
C33 C28 P3 Ag2 93.04(15) . .
P4 C2 P3 C34 -56.81(11) . .
P4 C2 P3 C28 -163.94(9) . .
P4 C2 P3 Ag2 58.83(10) . .
C45 C40 P4 C46 122.57(14) . .
C41 C40 P4 C46 -56.19(17) . .
C45 C40 P4 C2 -129.57(14) . .
C41 C40 P4 C2 51.67(17) . .
C45 C40 P4 Ag3 -3.94(16) . .
C41 C40 P4 Ag3 177.30(13) . .
C51 C46 P4 C40 168.04(15) . .
C47 C46 P4 C40 -17.05(18) . .
C51 C46 P4 C2 59.10(16) . .
C47 C46 P4 C2 -125.98(16) . .
C51 C46 P4 Ag3 -63.22(16) . .
C47 C46 P4 Ag3 111.69(15) . .
P3 C2 P4 C40 87.71(10) . .
P3 C2 P4 C46 -163.48(9) . .
P3 C2 P4 Ag3 -40.64(10) . .
C59 C58 P5 C52 125.47(15) . .
C63 C58 P5 C52 -51.29(16) . .
C59 C58 P5 C3 -126.46(15) . .
C63 C58 P5 C3 56.78(16) . .
C59 C58 P5 Ag3 2.62(17) . .
C63 C58 P5 Ag3 -174.14(13) . .
C53 C52 P5 C58 158.83(15) . .
C57 C52 P5 C58 -26.78(17) . .
C53 C52 P5 C3 48.12(17) . .
C57 C52 P5 C3 -137.48(16) . .
C53 C52 P5 Ag3 -73.41(16) . .
C57 C52 P5 Ag3 100.98(15) . .
P6 C3 P5 C58 86.50(11) . .
P6 C3 P5 C52 -165.72(9) . .
P6 C3 P5 Ag3 -45.63(10) . .
C71 C70 P6 C64 -135.47(15) . .
C75 C70 P6 C64 51.61(17) . .
C71 C70 P6 C3 120.00(15) . .
C75 C70 P6 C3 -52.92(17) . .
C71 C70 P6 Ag1 -3.47(16) . .
C75 C70 P6 Ag1 -176.39(13) . .
C65 C64 P6 C70 -163.56(17) . .
C69 C64 P6 C70 18.08(17) . .
C65 C64 P6 C3 -58.01(18) . .
C69 C64 P6 C3 123.64(16) . .
C65 C64 P6 Ag1 65.62(18) . .
C69 C64 P6 Ag1 -112.73(14) . .
P5 C3 P6 C70 -66.85(11) . .
P5 C3 P6 C64 -175.04(9) . .
P5 C3 P6 Ag1 58.26(10) . .
O1 C76 O1 C76 -158(61) 2_655 2_655
